data_7717019
loop_
_publ_author_name
'Yang, Jeannine'
'Soep, Cl&#xe9;ment'
'Fort&#xe9;, J&#xe9;r&#xe9;my'
'Dossmann, H&#xe9;lo&#xef;se'
'Bertrand, Beno&#xee;t'

_publ_section_title
;
 Post-metallation functionalization of the [(C^C)Au(P^P)]<sup>+</sup>
 scaffold through a hydrothiolation reaction.
;
_journal_issue 39
_journal_name_full 'Dalton transactions (Cambridge, England : 2003)'
_journal_page_first 16144
_journal_page_last 16148
_journal_paper_doi 10.1039/d4dt02092h
_journal_volume 53
_journal_year 2024
_chemical_formula_moiety 'C46 H46 Au P2 +, F6 P -'
_chemical_formula_sum 'C46 H46 Au F6 P3'
_chemical_formula_weight 1002.70
_space_group_crystal_system triclinic
_space_group_IT_number 2
_space_group_name_Hall '-P 1'
_space_group_name_H-M_alt 'P -1'
_atom_sites_solution_hydrogens geom
_atom_sites_solution_primary dual
_audit_creation_date 2021-05-28
_audit_creation_method
;
Olex2 1.3
(compiled 2020.02.04 svn.rd84adfe8 for OlexSys, GUI svn.r6032)
;
_audit_update_record
;
2024-03-15 deposited with the CCDC.	2024-09-13 downloaded from the CCDC.
;
_cell_angle_alpha 107.196(6)
_cell_angle_beta 103.478(6)
_cell_angle_gamma 94.662(7)
_cell_formula_units_Z 2
_cell_length_a 9.167(3)
_cell_length_b 13.791(5)
_cell_length_c 18.034(6)
_cell_measurement_reflns_used 3202
_cell_measurement_temperature 200
_cell_measurement_theta_max 21.96
_cell_measurement_theta_min 2.28
_cell_volume 2090.1(12)
_computing_cell_refinement 'SAINT V8.40B (?, 2016)'
_computing_data_collection 'Bruker APEX2'
_computing_data_reduction 'SAINT V8.40B (?, 2016)'
_computing_molecular_graphics 'Olex2 1.3-alpha (Dolomanov et al., 2009)'
_computing_publication_material 'Olex2 1.3-alpha (Dolomanov et al., 2009)'
_computing_structure_refinement 'SHELXL 2018/3 (Sheldrick, 2015)'
_computing_structure_solution 'SHELXT 2018/2 (Sheldrick, 2018)'
_diffrn_ambient_temperature 200
_diffrn_measured_fraction_theta_full 0.953
_diffrn_measured_fraction_theta_max 0.953
_diffrn_measurement_device_type 'Bruker APEX-II CCD'
_diffrn_measurement_method '\w and \f scans'
_diffrn_radiation_monochromator graphite
_diffrn_radiation_type MoK\a
_diffrn_radiation_wavelength 0.71073
_diffrn_reflns_av_unetI/netI 0.1166
_diffrn_reflns_Laue_measured_fraction_full 0.953
_diffrn_reflns_Laue_measured_fraction_max 0.953
_diffrn_reflns_limit_h_max 10
_diffrn_reflns_limit_h_min -10
_diffrn_reflns_limit_k_max 16
_diffrn_reflns_limit_k_min -16
_diffrn_reflns_limit_l_max 21
_diffrn_reflns_limit_l_min -21
_diffrn_reflns_number 15408
_diffrn_reflns_point_group_measured_fraction_full 0.953
_diffrn_reflns_point_group_measured_fraction_max 0.953
_diffrn_reflns_theta_full 25.186
_diffrn_reflns_theta_max 25.186
_diffrn_reflns_theta_min 1.228
_diffrn_source 'fine-focus sealed sealed tube'
_diffrn_source_current 30.0
_diffrn_source_power 1.5
_diffrn_source_voltage 50.0
_diffrn_standards_number 0
_exptl_absorpt_coefficient_mu 3.693
_exptl_absorpt_correction_T_max 0.258598
_exptl_absorpt_correction_T_min 0.196136
_exptl_absorpt_correction_type multi-scan
_exptl_absorpt_process_details
;
 TWINABS-2012/1 (Bruker,2012) was used for absorption correction.

Final HKLF 4 output contains 35460 reflections, Rint = 0.0999
 (9444 with I > 3sig(I), Rint = 0.0479)
;
_exptl_crystal_colour colourless
_exptl_crystal_colour_primary colourless
_exptl_crystal_density_diffrn 1.593
_exptl_crystal_density_method 'not measured'
_exptl_crystal_description plate
_exptl_crystal_F_000 1000
_exptl_crystal_size_max 0.252
_exptl_crystal_size_mid 0.113
_exptl_crystal_size_min 0.021
_refine_diff_density_max 2.862
_refine_diff_density_min -2.466
_refine_diff_density_rms 0.267
_refine_ls_extinction_method none
_refine_ls_goodness_of_fit_ref 1.026
_refine_ls_hydrogen_treatment constr
_refine_ls_matrix_type full
_refine_ls_number_parameters 512
_refine_ls_number_reflns 15408
_refine_ls_number_restraints 0
_refine_ls_restrained_S_all 1.026
_refine_ls_R_factor_all 0.0842
_refine_ls_R_factor_gt 0.0544
_refine_ls_shift/su_max 0.001
_refine_ls_shift/su_mean 0.000
_refine_ls_structure_factor_coef Fsqd
_refine_ls_weighting_details 'w=1/[\s^2^(Fo^2^)+(0.0301P)^2^] where P=(Fo^2^+2Fc^2^)/3'
_refine_ls_weighting_scheme calc
_refine_ls_wR_factor_gt 0.0794
_refine_ls_wR_factor_ref 0.0879
_reflns_Friedel_coverage 0.000
_reflns_number_gt 12301
_reflns_number_total 15408
_reflns_threshold_expression 'I > 2\s(I)'
_cod_data_source_file d4dt02092h2.cif
_cod_data_source_block bb_jy_004
_cod_depositor_comments 'Adding full bibliography for 7717019--7717022.cif.'
_cod_original_cell_volume 2090.1(13)
_cod_database_code 7717019
_shelx_shelxl_version_number 2018/3
_shelx_space_group_comment
;
The symmetry employed for this shelxl refinement is uniquely defined
by the following loop, which should always be used as a source of
symmetry information in preference to the above space-group names.
They are only intended as comments.
;
_shelx_estimated_absorpt_t_max 0.926
_shelx_estimated_absorpt_t_min 0.456
_olex2_submission_special_instructions 'No special instructions were received'

loop_
_space_group_symop_operation_xyz
'x, y, z'
'-x, -y, -z'

loop_
_atom_site_label
_atom_site_type_symbol
_atom_site_fract_x
_atom_site_fract_y
_atom_site_fract_z
_atom_site_U_iso_or_equiv
_atom_site_adp_type
_atom_site_occupancy
_atom_site_site_symmetry_order
_atom_site_calc_flag
_atom_site_refinement_flags_posn
_atom_site_refinement_flags_adp
_atom_site_refinement_flags_occupancy
_atom_site_disorder_assembly
_atom_site_disorder_group
Au01 Au 0.28256(6) 0.64217(4) 0.23357(3) 0.01846(11) Uani 1 1 d . . . . .
P002 P 0.3712(3) 0.8028(2) 0.33775(16) 0.0217(7) Uani 1 1 d . . . . .
P003 P 0.1779(3) 0.5949(2) 0.32771(16) 0.0205(7) Uani 1 1 d . . . . .
P004 P 1.1905(3) 0.7771(2) 0.64522(18) 0.0343(8) Uani 1 1 d . . . . .
F005 F 1.0548(7) 0.7334(5) 0.6731(4) 0.0554(19) Uani 1 1 d . . . . .
F006 F 1.2003(7) 0.6635(4) 0.5929(4) 0.0551(19) Uani 1 1 d . . . . .
F007 F 1.1808(7) 0.8902(4) 0.6962(4) 0.0539(19) Uani 1 1 d . . . . .
F008 F 1.3258(7) 0.8194(5) 0.6156(4) 0.062(2) Uani 1 1 d . . . . .
F009 F 1.3088(7) 0.7639(5) 0.7193(4) 0.057(2) Uani 1 1 d . . . . .
C00A C 0.3750(10) 0.6748(7) 0.1478(6) 0.017(2) Uani 1 1 d . . . . .
F00B F 1.0727(7) 0.7889(5) 0.5690(4) 0.058(2) Uani 1 1 d . . . . .
C00C C 0.3323(10) 0.5959(7) 0.0735(6) 0.021(2) Uani 1 1 d . . . . .
C00D C 0.2408(10) 0.9166(7) 0.2433(6) 0.031(3) Uani 1 1 d . . . . .
H00D H 0.242355 0.859518 0.198535 0.037 Uiso 1 1 calc R U . . .
C00E C 0.5741(10) 0.8354(7) 0.3729(6) 0.023(2) Uani 1 1 d . . . . .
C00F C 0.3876(13) 0.3513(9) 0.4257(8) 0.043(3) Uani 1 1 d . . . . .
H00F H 0.433641 0.302412 0.446993 0.051 Uiso 1 1 calc R U . . .
C00G C -0.0287(10) 0.5690(7) 0.2944(5) 0.020(2) Uani 1 1 d . . . . .
C00H C 0.0706(11) 0.3401(8) 0.0008(6) 0.030(3) Uani 1 1 d . . . . .
H00H H 0.026805 0.284671 -0.047785 0.036 Uiso 1 1 calc R U . . .
C00I C -0.1133(11) 0.4984(7) 0.3141(7) 0.034(3) Uani 1 1 d . . . . .
H00I H -0.064453 0.462002 0.347414 0.041 Uiso 1 1 calc R U . . .
C00J C 0.2307(11) 0.5058(7) 0.0681(6) 0.022(3) Uani 1 1 d . . . . .
C00K C 0.3957(11) 0.6053(7) 0.0125(6) 0.028(3) Uani 1 1 d . . . . .
H00K H 0.371431 0.550530 -0.037137 0.033 Uiso 1 1 calc R U . . .
C00L C 0.5313(11) 0.7744(8) 0.0946(6) 0.025(3) Uani 1 1 d . . . . .
C00M C 0.2519(10) 0.4949(7) 0.3636(6) 0.023(2) Uani 1 1 d . . . . .
C00N C 0.3021(13) 0.4133(8) 0.4658(7) 0.044(3) Uani 1 1 d . . . . .
H00N H 0.288406 0.406863 0.514865 0.053 Uiso 1 1 calc R U . . .
C00O C 0.2269(11) 0.7049(7) 0.4185(6) 0.024(3) Uani 1 1 d . . . . .
H00O H 0.191144 0.701899 0.463307 0.029 Uiso 1 1 calc R U . . .
C00P C 0.1950(11) 0.5045(7) 0.1401(6) 0.022(3) Uani 1 1 d . . . . .
C00Q C 0.4923(11) 0.6920(8) 0.0228(6) 0.032(3) Uani 1 1 d . . . . .
H00Q H 0.533863 0.696229 -0.019967 0.038 Uiso 1 1 calc R U . . .
C00R C 0.3117(11) 0.7889(8) 0.4229(6) 0.027(3) Uani 1 1 d . . . . .
H00R H 0.342639 0.843982 0.472537 0.032 Uiso 1 1 calc R U . . .
C00S C 0.1038(10) 0.4226(7) 0.1406(6) 0.023(2) Uani 1 1 d . . . . .
H00S H 0.081699 0.423595 0.189700 0.028 Uiso 1 1 calc R U . . .
C00T C 0.1638(11) 0.4235(7) -0.0007(6) 0.032(3) Uani 1 1 d . . . . .
H00T H 0.182058 0.423986 -0.050353 0.039 Uiso 1 1 calc R U . . .
C00U C 0.6557(12) 0.9266(8) 0.3765(6) 0.032(3) Uani 1 1 d . . . . .
H00U H 0.603158 0.977284 0.361176 0.039 Uiso 1 1 calc R U . . .
C00V C 0.6351(12) 0.8730(8) 0.1084(7) 0.034(3) Uani 1 1 d . . . . .
C00W C -0.0494(11) 0.2421(7) 0.0777(6) 0.030(3) Uani 1 1 d . . . . .
C00X C 0.4721(10) 0.7606(7) 0.1569(6) 0.022(2) Uani 1 1 d . . . . .
H00X H 0.501251 0.813543 0.207688 0.026 Uiso 1 1 calc R U . . .
C00Y C 0.2355(12) 0.4854(8) 0.4356(6) 0.035(3) Uani 1 1 d . . . . .
H00Y H 0.177920 0.528607 0.464566 0.042 Uiso 1 1 calc R U . . .
C00Z C 0.0401(10) 0.3359(7) 0.0716(6) 0.020(2) Uani 1 1 d . . . . .
C010 C 0.0595(13) 0.1883(8) 0.1240(7) 0.052(3) Uani 1 1 d . . . . .
H01A H 0.126736 0.157977 0.091582 0.077 Uiso 1 1 calc R U . . .
H01B H 0.000946 0.133892 0.134896 0.077 Uiso 1 1 calc R U . . .
H01C H 0.120654 0.238396 0.175051 0.077 Uiso 1 1 calc R U . . .
C011 C 0.8895(12) 0.8705(9) 0.4233(6) 0.039(3) Uani 1 1 d . . . . .
H011 H 0.997422 0.882403 0.439947 0.047 Uiso 1 1 calc R U . . .
C012 C -0.2552(11) 0.6026(8) 0.2146(6) 0.036(3) Uani 1 1 d . . . . .
H012 H -0.303456 0.638976 0.181115 0.043 Uiso 1 1 calc R U . . .
C013 C -0.0995(11) 0.6203(7) 0.2443(6) 0.031(3) Uani 1 1 d . . . . .
H013 H -0.039983 0.668291 0.230405 0.037 Uiso 1 1 calc R U . . .
C014 C -0.1657(12) 0.2734(8) 0.1246(7) 0.047(3) Uani 1 1 d . . . . .
H01D H -0.112838 0.311925 0.181049 0.070 Uiso 1 1 calc R U . . .
H01E H -0.230568 0.211709 0.121955 0.070 Uiso 1 1 calc R U . . .
H01F H -0.228450 0.316767 0.101133 0.070 Uiso 1 1 calc R U . . .
C015 C 0.4059(12) 0.3603(8) 0.3547(7) 0.040(3) Uani 1 1 d . . . . .
H015 H 0.465425 0.317430 0.326968 0.049 Uiso 1 1 calc R U . . .
C016 C 0.3387(11) 0.4316(7) 0.3223(7) 0.033(3) Uani 1 1 d . . . . .
H016 H 0.351876 0.436853 0.272850 0.040 Uiso 1 1 calc R U . . .
C017 C 0.2930(11) 0.9128(7) 0.3198(6) 0.024(3) Uani 1 1 d . . . . .
C018 C 0.7854(12) 0.8798(8) 0.1705(7) 0.049(3) Uani 1 1 d . . . . .
H01G H 0.764433 0.876160 0.220598 0.073 Uiso 1 1 calc R U . . .
H01H H 0.850736 0.945050 0.181465 0.073 Uiso 1 1 calc R U . . .
H01I H 0.836808 0.822477 0.149188 0.073 Uiso 1 1 calc R U . . .
C019 C 0.1804(13) 1.0827(9) 0.2948(8) 0.048(4) Uani 1 1 d . . . . .
H019 H 0.142917 1.141956 0.286532 0.057 Uiso 1 1 calc R U . . .
C01A C 0.1856(11) 1.0028(7) 0.2300(8) 0.040(3) Uani 1 1 d . . . . .
H01J H 0.152160 1.005869 0.176888 0.048 Uiso 1 1 calc R U . . .
C01B C -0.2694(12) 0.4807(9) 0.2852(7) 0.046(3) Uani 1 1 d . . . . .
H01K H -0.328516 0.433921 0.300500 0.055 Uiso 1 1 calc R U . . .
C01C C -0.3408(11) 0.5307(8) 0.2340(8) 0.041(3) Uani 1 1 d . . . . .
H01L H -0.448119 0.515874 0.212317 0.050 Uiso 1 1 calc R U . . .
C01D C 0.6546(12) 0.7624(8) 0.3957(6) 0.034(3) Uani 1 1 d . . . . .
H01M H 0.600565 0.699730 0.394072 0.040 Uiso 1 1 calc R U . . .
C01E C 0.8127(13) 0.9446(8) 0.4020(7) 0.040(3) Uani 1 1 d . . . . .
H01N H 0.867691 1.007727 0.404988 0.049 Uiso 1 1 calc R U . . .
C01F C 0.2283(13) 1.0790(8) 0.3717(7) 0.047(3) Uani 1 1 d . . . . .
H01O H 0.219640 1.134333 0.415887 0.057 Uiso 1 1 calc R U . . .
C01G C 0.2883(12) 0.9966(8) 0.3851(7) 0.042(3) Uani 1 1 d . . . . .
H01P H 0.326719 0.995989 0.438675 0.050 Uiso 1 1 calc R U . . .
C01H C 0.8109(12) 0.7798(8) 0.4205(6) 0.036(3) Uani 1 1 d . . . . .
H01Q H 0.864189 0.729381 0.435567 0.043 Uiso 1 1 calc R U . . .
C01I C 0.5624(12) 0.9678(7) 0.1405(7) 0.046(3) Uani 1 1 d . . . . .
H01R H 0.461738 0.961258 0.104053 0.069 Uiso 1 1 calc R U . . .
H01S H 0.626887 1.029889 0.143638 0.069 Uiso 1 1 calc R U . . .
H01T H 0.552130 0.972575 0.194324 0.069 Uiso 1 1 calc R U . . .
C01J C -0.1321(13) 0.1650(8) -0.0050(6) 0.050(3) Uani 1 1 d . . . . .
H01U H -0.194877 0.199969 -0.037367 0.076 Uiso 1 1 calc R U . . .
H01V H -0.196988 0.109832 0.001669 0.076 Uiso 1 1 calc R U . . .
H01W H -0.057381 0.135598 -0.032343 0.076 Uiso 1 1 calc R U . . .
C01K C 0.6720(14) 0.8783(8) 0.0307(7) 0.061(4) Uani 1 1 d . . . . .
H01X H 0.712444 0.816460 0.006717 0.092 Uiso 1 1 calc R U . . .
H01Y H 0.747919 0.939304 0.043426 0.092 Uiso 1 1 calc R U . . .
H H 0.579289 0.882612 -0.007472 0.092 Uiso 1 1 calc R U . . .

loop_
_atom_site_aniso_label
_atom_site_aniso_U_11
_atom_site_aniso_U_22
_atom_site_aniso_U_33
_atom_site_aniso_U_23
_atom_site_aniso_U_13
_atom_site_aniso_U_12
Au01 0.0196(2) 0.0181(2) 0.01827(19) 0.0070(2) 0.0050(2) 0.00248(15)
P002 0.0258(17) 0.0198(16) 0.0182(16) 0.0053(13) 0.0059(13) 0.0007(13)
P003 0.0239(16) 0.0202(15) 0.0203(16) 0.0080(13) 0.0093(13) 0.0038(13)
P004 0.048(2) 0.0319(19) 0.0269(18) 0.0108(15) 0.0132(16) 0.0146(16)
F005 0.055(4) 0.054(4) 0.068(5) 0.021(4) 0.034(4) 0.014(4)
F006 0.093(5) 0.029(4) 0.046(4) 0.002(3) 0.033(4) 0.020(4)
F007 0.078(5) 0.030(4) 0.046(4) 0.001(3) 0.012(4) 0.021(4)
F008 0.069(5) 0.058(5) 0.071(5) 0.030(4) 0.034(4) 0.007(4)
F009 0.067(5) 0.067(5) 0.044(4) 0.028(4) 0.010(4) 0.030(4)
C00A 0.015(6) 0.015(6) 0.017(6) 0.001(5) 0.006(5) 0.004(5)
F00B 0.071(5) 0.061(5) 0.038(4) 0.018(4) -0.001(4) 0.024(4)
C00C 0.021(6) 0.016(6) 0.027(6) 0.008(5) 0.009(5) 0.003(5)
C00D 0.036(6) 0.038(7) 0.020(6) 0.010(6) 0.006(6) 0.015(5)
C00E 0.020(6) 0.028(6) 0.018(6) 0.009(5) 0.003(5) -0.002(5)
C00F 0.048(8) 0.037(8) 0.053(9) 0.033(7) 0.008(7) 0.006(7)
C00G 0.020(6) 0.016(5) 0.021(5) 0.001(5) 0.006(5) 0.003(4)
C00H 0.037(7) 0.027(6) 0.019(6) -0.001(5) 0.008(5) 0.004(5)
C00I 0.023(6) 0.034(7) 0.057(8) 0.027(6) 0.014(6) 0.010(5)
C00J 0.030(6) 0.022(6) 0.016(6) 0.008(5) 0.008(5) 0.009(5)
C00K 0.039(7) 0.016(6) 0.024(7) 0.000(5) 0.013(5) -0.005(5)
C00L 0.024(6) 0.023(6) 0.028(7) 0.009(5) 0.007(5) 0.000(5)
C00M 0.022(6) 0.024(6) 0.025(7) 0.010(5) 0.005(5) 0.005(5)
C00N 0.062(9) 0.041(8) 0.029(7) 0.016(6) 0.006(7) 0.011(7)
C00O 0.033(7) 0.024(6) 0.022(7) 0.010(5) 0.014(5) 0.013(5)
C00P 0.020(6) 0.015(6) 0.035(7) 0.013(5) 0.010(5) 0.004(5)
C00Q 0.040(7) 0.040(7) 0.024(7) 0.013(6) 0.019(6) 0.005(6)
C00R 0.032(7) 0.024(6) 0.021(6) 0.005(5) 0.004(5) 0.004(5)
C00S 0.024(6) 0.026(6) 0.020(6) 0.006(5) 0.006(5) 0.007(5)
C00T 0.047(7) 0.028(7) 0.028(7) 0.014(6) 0.018(6) 0.002(6)
C00U 0.032(7) 0.034(7) 0.029(7) 0.016(6) 0.001(6) 0.000(6)
C00V 0.035(7) 0.031(7) 0.035(7) 0.012(6) 0.008(6) -0.009(6)
C00W 0.034(7) 0.026(6) 0.021(6) 0.005(5) -0.001(5) -0.006(5)
C00X 0.023(6) 0.028(6) 0.017(6) 0.007(5) 0.008(5) 0.003(5)
C00Y 0.050(8) 0.033(7) 0.027(7) 0.014(6) 0.013(6) 0.014(6)
C00Z 0.019(6) 0.016(6) 0.021(6) 0.004(5) 0.002(5) -0.001(5)
C010 0.061(9) 0.036(7) 0.052(9) 0.021(7) 0.000(7) -0.006(6)
C011 0.019(6) 0.046(8) 0.040(8) 0.005(7) -0.002(6) -0.003(6)
C012 0.027(7) 0.043(7) 0.040(8) 0.018(6) 0.003(6) 0.015(6)
C013 0.034(6) 0.032(6) 0.039(7) 0.020(6) 0.020(6) 0.010(5)
C014 0.044(8) 0.046(8) 0.048(8) 0.018(7) 0.013(7) -0.014(6)
C015 0.029(7) 0.033(7) 0.065(10) 0.018(7) 0.016(6) 0.016(6)
C016 0.023(6) 0.034(7) 0.049(8) 0.022(6) 0.010(6) 0.004(5)
C017 0.026(6) 0.017(6) 0.029(7) 0.005(5) 0.010(5) 0.007(5)
C018 0.044(8) 0.038(8) 0.060(9) 0.008(7) 0.021(7) -0.004(6)
C019 0.057(9) 0.038(8) 0.054(9) 0.016(7) 0.020(8) 0.023(7)
C01A 0.046(7) 0.035(7) 0.038(7) 0.014(7) 0.002(7) 0.030(6)
C01B 0.028(7) 0.048(8) 0.078(10) 0.036(7) 0.023(7) 0.012(6)
C01C 0.021(6) 0.040(7) 0.060(8) 0.009(8) 0.011(7) 0.011(6)
C01D 0.037(7) 0.032(7) 0.029(7) 0.010(6) 0.005(6) 0.001(6)
C01E 0.040(8) 0.039(8) 0.042(8) 0.012(6) 0.011(6) 0.001(6)
C01F 0.079(10) 0.028(7) 0.043(9) 0.012(6) 0.026(7) 0.022(7)
C01G 0.067(9) 0.033(7) 0.025(7) 0.012(6) 0.009(6) 0.014(6)
C01H 0.032(7) 0.036(7) 0.035(7) 0.009(6) 0.001(6) 0.012(6)
C01I 0.053(8) 0.023(7) 0.058(9) 0.010(6) 0.013(7) -0.005(6)
C01J 0.062(8) 0.036(7) 0.041(8) 0.010(6) 0.007(7) -0.022(6)
C01K 0.086(10) 0.042(8) 0.060(10) 0.018(7) 0.033(8) -0.016(7)

loop_
_atom_type_symbol
_atom_type_description
_atom_type_scat_dispersion_real
_atom_type_scat_dispersion_imag
_atom_type_scat_source
C C 0.0033 0.0016 'International Tables Vol C Tables 4.2.6.8 and 6.1.1.4'
H H 0.0000 0.0000 'International Tables Vol C Tables 4.2.6.8 and 6.1.1.4'
Au Au -2.0133 8.8022 'International Tables Vol C Tables 4.2.6.8 and 6.1.1.4'
F F 0.0171 0.0103 'International Tables Vol C Tables 4.2.6.8 and 6.1.1.4'
P P 0.1023 0.0942 'International Tables Vol C Tables 4.2.6.8 and 6.1.1.4'

loop_
_geom_angle_atom_site_label_1
_geom_angle_atom_site_label_2
_geom_angle_atom_site_label_3
_geom_angle
_geom_angle_site_symmetry_1
_geom_angle_site_symmetry_3
_geom_angle_publ_flag
P003 Au01 P002 84.56(10) . . ?
C00A Au01 P002 98.4(3) . . ?
C00A Au01 P003 176.7(3) . . ?
C00A Au01 C00P 81.5(4) . . ?
C00P Au01 P002 177.0(3) . . ?
C00P Au01 P003 95.6(3) . . ?
C00E P002 Au01 114.1(3) . . ?
C00E P002 C00R 104.9(5) . . ?
C00E P002 C017 109.0(5) . . ?
C00R P002 Au01 106.0(3) . . ?
C00R P002 C017 104.8(5) . . ?
C017 P002 Au01 116.9(3) . . ?
C00G P003 Au01 111.6(3) . . ?
C00M P003 Au01 117.6(3) . . ?
C00M P003 C00G 110.9(4) . . ?
C00M P003 C00O 102.6(5) . . ?
C00O P003 Au01 107.0(3) . . ?
C00O P003 C00G 106.0(4) . . ?
F005 P004 F006 90.4(4) . . ?
F005 P004 F008 179.0(4) . . ?
F005 P004 F00B 90.6(4) . . ?
F006 P004 F00B 89.8(3) . . ?
F007 P004 F005 90.1(4) . . ?
F007 P004 F006 179.3(4) . . ?
F007 P004 F008 90.8(4) . . ?
F007 P004 F00B 89.6(3) . . ?
F008 P004 F006 88.8(3) . . ?
F008 P004 F00B 88.8(4) . . ?
F009 P004 F005 90.2(4) . . ?
F009 P004 F006 89.1(4) . . ?
F009 P004 F007 91.4(4) . . ?
F009 P004 F008 90.4(4) . . ?
F009 P004 F00B 178.7(4) . . ?
C00C C00A Au01 113.3(7) . . ?
C00X C00A Au01 127.7(7) . . ?
C00X C00A C00C 119.0(9) . . ?
C00A C00C C00J 116.3(9) . . ?
C00K C00C C00A 118.9(9) . . ?
C00K C00C C00J 124.7(9) . . ?
C017 C00D H00D 119.5 . . ?
C017 C00D C01A 121.0(10) . . ?
C01A C00D H00D 119.5 . . ?
C00U C00E P002 124.2(8) . . ?
C00U C00E C01D 118.3(9) . . ?
C01D C00E P002 117.4(8) . . ?
C00N C00F H00F 120.3 . . ?
C00N C00F C015 119.4(11) . . ?
C015 C00F H00F 120.3 . . ?
C00I C00G P003 122.5(8) . . ?
C00I C00G C013 120.2(9) . . ?
C013 C00G P003 117.2(7) . . ?
C00T C00H H00H 119.3 . . ?
C00T C00H C00Z 121.4(9) . . ?
C00Z C00H H00H 119.3 . . ?
C00G C00I H00I 120.2 . . ?
C00G C00I C01B 119.6(10) . . ?
C01B C00I H00I 120.2 . . ?
C00P C00J C00C 116.4(9) . . ?
C00T C00J C00C 126.1(9) . . ?
C00T C00J C00P 117.5(9) . . ?
C00C C00K H00K 119.4 . . ?
C00Q C00K C00C 121.2(9) . . ?
C00Q C00K H00K 119.4 . . ?
C00Q C00L C00V 123.6(9) . . ?
C00Q C00L C00X 116.1(9) . . ?
C00X C00L C00V 120.2(9) . . ?
C00Y C00M P003 120.9(8) . . ?
C00Y C00M C016 118.9(9) . . ?
C016 C00M P003 120.0(8) . . ?
C00F C00N H00N 119.6 . . ?
C00F C00N C00Y 120.7(11) . . ?
C00Y C00N H00N 119.6 . . ?
P003 C00O H00O 119.8 . . ?
C00R C00O P003 120.3(8) . . ?
C00R C00O H00O 119.8 . . ?
C00J C00P Au01 112.2(7) . . ?
C00S C00P Au01 127.6(8) . . ?
C00S C00P C00J 120.1(10) . . ?
C00K C00Q C00L 121.5(9) . . ?
C00K C00Q H00Q 119.3 . . ?
C00L C00Q H00Q 119.3 . . ?
P002 C00R H00R 119.0 . . ?
C00O C00R P002 121.9(8) . . ?
C00O C00R H00R 119.0 . . ?
C00P C00S H00S 118.5 . . ?
C00P C00S C00Z 123.1(10) . . ?
C00Z C00S H00S 118.5 . . ?
C00H C00T H00T 119.2 . . ?
C00J C00T C00H 121.7(9) . . ?
C00J C00T H00T 119.2 . . ?
C00E C00U H00U 119.7 . . ?
C01E C00U C00E 120.7(10) . . ?
C01E C00U H00U 119.7 . . ?
C00L C00V C018 109.4(9) . . ?
C00L C00V C01I 111.1(9) . . ?
C00L C00V C01K 112.2(9) . . ?
C018 C00V C01I 108.5(9) . . ?
C01K C00V C018 108.1(9) . . ?
C01K C00V C01I 107.4(9) . . ?
C00Z C00W C010 109.2(8) . . ?
C00Z C00W C014 110.9(8) . . ?
C00Z C00W C01J 112.3(8) . . ?
C014 C00W C010 107.2(9) . . ?
C014 C00W C01J 108.7(9) . . ?
C01J C00W C010 108.4(9) . . ?
C00A C00X C00L 123.2(9) . . ?
C00A C00X H00X 118.4 . . ?
C00L C00X H00X 118.4 . . ?
C00M C00Y C00N 120.6(10) . . ?
C00M C00Y H00Y 119.7 . . ?
C00N C00Y H00Y 119.7 . . ?
C00H C00Z C00S 116.2(9) . . ?
C00H C00Z C00W 123.2(9) . . ?
C00S C00Z C00W 120.5(9) . . ?
C00W C010 H01A 109.5 . . ?
C00W C010 H01B 109.5 . . ?
C00W C010 H01C 109.5 . . ?
H01A C010 H01B 109.5 . . ?
H01A C010 H01C 109.5 . . ?
H01B C010 H01C 109.5 . . ?
C01E C011 H011 119.7 . . ?
C01H C011 H011 119.7 . . ?
C01H C011 C01E 120.5(10) . . ?
C013 C012 H012 120.4 . . ?
C013 C012 C01C 119.1(10) . . ?
C01C C012 H012 120.4 . . ?
C00G C013 H013 119.6 . . ?
C012 C013 C00G 120.7(9) . . ?
C012 C013 H013 119.6 . . ?
C00W C014 H01D 109.5 . . ?
C00W C014 H01E 109.5 . . ?
C00W C014 H01F 109.5 . . ?
H01D C014 H01E 109.5 . . ?
H01D C014 H01F 109.5 . . ?
H01E C014 H01F 109.5 . . ?
C00F C015 H015 119.4 . . ?
C00F C015 C016 121.2(10) . . ?
C016 C015 H015 119.4 . . ?
C00M C016 C015 119.2(10) . . ?
C00M C016 H016 120.4 . . ?
C015 C016 H016 120.4 . . ?
C00D C017 P002 121.3(8) . . ?
C00D C017 C01G 119.1(9) . . ?
C01G C017 P002 119.6(8) . . ?
C00V C018 H01G 109.5 . . ?
C00V C018 H01H 109.5 . . ?
C00V C018 H01I 109.5 . . ?
H01G C018 H01H 109.5 . . ?
H01G C018 H01I 109.5 . . ?
H01H C018 H01I 109.5 . . ?
C01A C019 H019 119.4 . . ?
C01A C019 C01F 121.2(11) . . ?
C01F C019 H019 119.4 . . ?
C00D C01A H01J 120.7 . . ?
C019 C01A C00D 118.6(11) . . ?
C019 C01A H01J 120.7 . . ?
C00I C01B H01K 119.8 . . ?
C00I C01B C01C 120.4(10) . . ?
C01C C01B H01K 119.8 . . ?
C012 C01C H01L 120.1 . . ?
C01B C01C C012 119.9(10) . . ?
C01B C01C H01L 120.1 . . ?
C00E C01D H01M 119.5 . . ?
C01H C01D C00E 121.1(10) . . ?
C01H C01D H01M 119.5 . . ?
C00U C01E H01N 120.1 . . ?
C011 C01E C00U 119.8(10) . . ?
C011 C01E H01N 120.1 . . ?
C019 C01F H01O 119.8 . . ?
C01G C01F C019 120.4(11) . . ?
C01G C01F H01O 119.8 . . ?
C017 C01G H01P 120.2 . . ?
C01F C01G C017 119.6(10) . . ?
C01F C01G H01P 120.2 . . ?
C011 C01H C01D 119.7(10) . . ?
C011 C01H H01Q 120.2 . . ?
C01D C01H H01Q 120.2 . . ?
C00V C01I H01R 109.5 . . ?
C00V C01I H01S 109.5 . . ?
C00V C01I H01T 109.5 . . ?
H01R C01I H01S 109.5 . . ?
H01R C01I H01T 109.5 . . ?
H01S C01I H01T 109.5 . . ?
C00W C01J H01U 109.5 . . ?
C00W C01J H01V 109.5 . . ?
C00W C01J H01W 109.5 . . ?
H01U C01J H01V 109.5 . . ?
H01U C01J H01W 109.5 . . ?
H01V C01J H01W 109.5 . . ?
C00V C01K H01X 109.5 . . ?
C00V C01K H01Y 109.5 . . ?
C00V C01K H 109.5 . . ?
H01X C01K H01Y 109.5 . . ?
H01X C01K H 109.5 . . ?
H01Y C01K H 109.5 . . ?

loop_
_geom_bond_atom_site_label_1
_geom_bond_atom_site_label_2
_geom_bond_distance
_geom_bond_site_symmetry_2
_geom_bond_publ_flag
Au01 P002 2.374(3) . ?
Au01 P003 2.354(3) . ?
Au01 C00A 2.067(9) . ?
Au01 C00P 2.078(10) . ?
P002 C00E 1.791(10) . ?
P002 C00R 1.800(10) . ?
P002 C017 1.811(10) . ?
P003 C00G 1.819(9) . ?
P003 C00M 1.805(10) . ?
P003 C00O 1.806(10) . ?
P004 F005 1.585(6) . ?
P004 F006 1.594(6) . ?
P004 F007 1.581(6) . ?
P004 F008 1.594(7) . ?
P004 F009 1.579(7) . ?
P004 F00B 1.598(6) . ?
C00A C00C 1.398(12) . ?
C00A C00X 1.366(12) . ?
C00C C00J 1.455(12) . ?
C00C C00K 1.391(12) . ?
C00D H00D 0.9500 . ?
C00D C017 1.369(13) . ?
C00D C01A 1.391(12) . ?
C00E C00U 1.387(12) . ?
C00E C01D 1.397(12) . ?
C00F H00F 0.9500 . ?
C00F C00N 1.369(14) . ?
C00F C015 1.370(14) . ?
C00G C00I 1.373(12) . ?
C00G C013 1.384(12) . ?
C00H H00H 0.9500 . ?
C00H C00T 1.386(12) . ?
C00H C00Z 1.387(12) . ?
C00I H00I 0.9500 . ?
C00I C01B 1.379(13) . ?
C00J C00P 1.416(13) . ?
C00J C00T 1.380(12) . ?
C00K H00K 0.9500 . ?
C00K C00Q 1.367(12) . ?
C00L C00Q 1.394(13) . ?
C00L C00V 1.515(13) . ?
C00L C00X 1.410(12) . ?
C00M C00Y 1.383(13) . ?
C00M C016 1.398(12) . ?
C00N H00N 0.9500 . ?
C00N C00Y 1.387(13) . ?
C00O H00O 0.9500 . ?
C00O C00R 1.313(12) . ?
C00P C00S 1.353(12) . ?
C00Q H00Q 0.9500 . ?
C00R H00R 0.9500 . ?
C00S H00S 0.9500 . ?
C00S C00Z 1.410(12) . ?
C00T H00T 0.9500 . ?
C00U H00U 0.9500 . ?
C00U C01E 1.382(13) . ?
C00V C018 1.536(14) . ?
C00V C01I 1.537(13) . ?
C00V C01K 1.536(14) . ?
C00W C00Z 1.520(12) . ?
C00W C010 1.531(13) . ?
C00W C014 1.522(13) . ?
C00W C01J 1.528(13) . ?
C00X H00X 0.9500 . ?
C00Y H00Y 0.9500 . ?
C010 H01A 0.9800 . ?
C010 H01B 0.9800 . ?
C010 H01C 0.9800 . ?
C011 H011 0.9500 . ?
C011 C01E 1.382(13) . ?
C011 C01H 1.373(13) . ?
C012 H012 0.9500 . ?
C012 C013 1.376(12) . ?
C012 C01C 1.389(13) . ?
C013 H013 0.9500 . ?
C014 H01D 0.9800 . ?
C014 H01E 0.9800 . ?
C014 H01F 0.9800 . ?
C015 H015 0.9500 . ?
C015 C016 1.399(13) . ?
C016 H016 0.9500 . ?
C017 C01G 1.397(13) . ?
C018 H01G 0.9800 . ?
C018 H01H 0.9800 . ?
C018 H01I 0.9800 . ?
C019 H019 0.9500 . ?
C019 C01A 1.361(15) . ?
C019 C01F 1.372(15) . ?
C01A H01J 0.9500 . ?
C01B H01K 0.9500 . ?
C01B C01C 1.388(14) . ?
C01C H01L 0.9500 . ?
C01D H01M 0.9500 . ?
C01D C01H 1.375(13) . ?
C01E H01N 0.9500 . ?
C01F H01O 0.9500 . ?
C01F C01G 1.363(13) . ?
C01G H01P 0.9500 . ?
C01H H01Q 0.9500 . ?
C01I H01R 0.9800 . ?
C01I H01S 0.9800 . ?
C01I H01T 0.9800 . ?
C01J H01U 0.9800 . ?
C01J H01V 0.9800 . ?
C01J H01W 0.9800 . ?
C01K H01X 0.9800 . ?
C01K H01Y 0.9800 . ?
C01K H 0.9800 . ?

loop_
_geom_torsion_atom_site_label_1
_geom_torsion_atom_site_label_2
_geom_torsion_atom_site_label_3
_geom_torsion_atom_site_label_4
_geom_torsion
_geom_torsion_site_symmetry_1
_geom_torsion_site_symmetry_2
_geom_torsion_site_symmetry_3
_geom_torsion_site_symmetry_4
_geom_torsion_publ_flag
Au01 P002 C00E C00U 126.1(8) . . . . ?
Au01 P002 C00E C01D -51.9(8) . . . . ?
Au01 P002 C00R C00O -4.3(9) . . . . ?
Au01 P002 C017 C00D -27.3(10) . . . . ?
Au01 P002 C017 C01G 154.0(7) . . . . ?
Au01 P003 C00G C00I 148.8(7) . . . . ?
Au01 P003 C00G C013 -28.2(8) . . . . ?
Au01 P003 C00M C00Y 158.7(7) . . . . ?
Au01 P003 C00M C016 -15.6(9) . . . . ?
Au01 P003 C00O C00R -2.5(9) . . . . ?
Au01 C00A C00C C00J 0.6(11) . . . . ?
Au01 C00A C00C C00K -175.4(7) . . . . ?
Au01 C00A C00X C00L 178.7(7) . . . . ?
Au01 C00P C00S C00Z 174.5(7) . . . . ?
P002 C00E C00U C01E -178.0(8) . . . . ?
P002 C00E C01D C01H 177.5(8) . . . . ?
P002 C017 C01G C01F -179.5(9) . . . . ?
P003 C00G C00I C01B -178.5(8) . . . . ?
P003 C00G C013 C012 178.0(8) . . . . ?
P003 C00M C00Y C00N -175.2(8) . . . . ?
P003 C00M C016 C015 174.6(8) . . . . ?
P003 C00O C00R P002 4.7(12) . . . . ?
C00A C00C C00J C00P -4.5(13) . . . . ?
C00A C00C C00J C00T 173.9(10) . . . . ?
C00A C00C C00K C00Q -3.2(15) . . . . ?
C00C C00A C00X C00L 0.6(14) . . . . ?
C00C C00J C00P Au01 5.9(11) . . . . ?
C00C C00J C00P C00S -178.6(9) . . . . ?
C00C C00J C00T C00H 178.7(9) . . . . ?
C00C C00K C00Q C00L 0.0(16) . . . . ?
C00D C017 C01G C01F 1.8(16) . . . . ?
C00E P002 C00R C00O -125.4(9) . . . . ?
C00E P002 C017 C00D 103.8(9) . . . . ?
C00E P002 C017 C01G -74.9(9) . . . . ?
C00E C00U C01E C011 0.9(16) . . . . ?
C00E C01D C01H C011 0.3(16) . . . . ?
C00F C00N C00Y C00M 1.0(17) . . . . ?
C00F C015 C016 C00M 0.3(16) . . . . ?
C00G P003 C00M C00Y -71.1(9) . . . . ?
C00G P003 C00M C016 114.6(8) . . . . ?
C00G P003 C00O C00R -121.8(9) . . . . ?
C00G C00I C01B C01C 2.5(17) . . . . ?
C00I C00G C013 C012 0.9(15) . . . . ?
C00I C01B C01C C012 -2.9(18) . . . . ?
C00J C00C C00K C00Q -178.9(9) . . . . ?
C00J C00P C00S C00Z -0.1(15) . . . . ?
C00K C00C C00J C00P 171.3(9) . . . . ?
C00K C00C C00J C00T -10.4(16) . . . . ?
C00M P003 C00G C00I 15.6(10) . . . . ?
C00M P003 C00G C013 -161.5(7) . . . . ?
C00M P003 C00O C00R 121.9(9) . . . . ?
C00N C00F C015 C016 -0.2(17) . . . . ?
C00O P003 C00G C00I -95.0(9) . . . . ?
C00O P003 C00G C013 87.9(8) . . . . ?
C00O P003 C00M C00Y 41.6(10) . . . . ?
C00O P003 C00M C016 -132.7(8) . . . . ?
C00P C00J C00T C00H -3.0(15) . . . . ?
C00P C00S C00Z C00H -2.6(14) . . . . ?
C00P C00S C00Z C00W 174.3(9) . . . . ?
C00Q C00L C00V C018 -111.1(11) . . . . ?
C00Q C00L C00V C01I 129.2(11) . . . . ?
C00Q C00L C00V C01K 8.9(15) . . . . ?
C00Q C00L C00X C00A -3.7(15) . . . . ?
C00R P002 C00E C00U -118.4(9) . . . . ?
C00R P002 C00E C01D 63.7(9) . . . . ?
C00R P002 C017 C00D -144.3(8) . . . . ?
C00R P002 C017 C01G 37.0(9) . . . . ?
C00T C00H C00Z C00S 2.5(14) . . . . ?
C00T C00H C00Z C00W -174.3(9) . . . . ?
C00T C00J C00P Au01 -172.5(7) . . . . ?
C00T C00J C00P C00S 2.9(14) . . . . ?
C00U C00E C01D C01H -0.5(15) . . . . ?
C00V C00L C00Q C00K -178.7(10) . . . . ?
C00V C00L C00X C00A 178.3(9) . . . . ?
C00X C00A C00C C00J 179.0(9) . . . . ?
C00X C00A C00C C00K 2.9(14) . . . . ?
C00X C00L C00Q C00K 3.4(15) . . . . ?
C00X C00L C00V C018 66.8(12) . . . . ?
C00X C00L C00V C01I -53.0(13) . . . . ?
C00X C00L C00V C01K -173.3(10) . . . . ?
C00Y C00M C016 C015 0.2(15) . . . . ?
C00Z C00H C00T C00J 0.2(16) . . . . ?
C010 C00W C00Z C00H 106.9(11) . . . . ?
C010 C00W C00Z C00S -69.8(12) . . . . ?
C013 C00G C00I C01B -1.5(15) . . . . ?
C013 C012 C01C C01B 2.3(17) . . . . ?
C014 C00W C00Z C00H -135.2(10) . . . . ?
C014 C00W C00Z C00S 48.1(12) . . . . ?
C015 C00F C00N C00Y -0.5(17) . . . . ?
C016 C00M C00Y C00N -0.9(16) . . . . ?
C017 P002 C00E C00U -6.6(10) . . . . ?
C017 P002 C00E C01D 175.5(8) . . . . ?
C017 P002 C00R C00O 119.9(9) . . . . ?
C017 C00D C01A C019 -1.8(15) . . . . ?
C019 C01F C01G C017 -3.6(18) . . . . ?
C01A C00D C017 P002 -177.8(7) . . . . ?
C01A C00D C017 C01G 0.9(15) . . . . ?
C01A C019 C01F C01G 2.7(19) . . . . ?
C01C C012 C013 C00G -1.3(16) . . . . ?
C01D C00E C00U C01E -0.1(15) . . . . ?
C01E C011 C01H C01D 0.5(17) . . . . ?
C01F C019 C01A C00D 0.0(17) . . . . ?
C01H C011 C01E C00U -1.1(17) . . . . ?
C01J C00W C00Z C00H -13.5(14) . . . . ?
C01J C00W C00Z C00S 169.9(9) . . . . ?

loop_
_twin_individual_id
_twin_individual_mass_fraction_refined
1 0.2705(7)
2 0.7295(7)
